data_1536432
loop_
_publ_author_name
'Palkina, K.K.'
'Kuz'mina, N.E.'
'Dzhurinskii, B.F.'

_publ_section_title
;
 Lutetium digermanate Lu2 Ge2 O7
;
_journal_name_full 'Zhurnal Neorganicheskoi Khimii'
_journal_page_first 1449
_journal_page_last 1451
_journal_volume 40
_journal_year 1995
_chemical_formula_sum 'Ge2 Lu2 O7'
_chemical_name_systematic 'Lu2 (Ge2 O7)'
_space_group_IT_number 92
_symmetry_space_group_name_Hall 'P 4abw 2nw'
_symmetry_space_group_name_H-M 'P 41 21 2'
_cell_angle_alpha 90
_cell_angle_beta 90
_cell_angle_gamma 90
_cell_formula_units_Z 4
_cell_length_a 6.702
_cell_length_b 6.702
_cell_length_c 12.175
_cell_volume 546.862
_citation_journal_id_ASTM ZNOKAQ
_cod_data_source_file Palkina_ZNOKAQ_1995_1521.cif
_cod_data_source_block Ge2Lu2O7
_cod_original_cell_volume 546.8621
_cod_database_code 1536432

loop_
_symmetry_equiv_pos_as_xyz
x,y,z
-y+1/2,x+1/2,z+1/4
-x,-y,z+1/2
y+1/2,-x+1/2,z+3/4
x+1/2,-y+1/2,-z+3/4
y,x,-z
-x+1/2,y+1/2,-z+1/4
-y,-x,-z+1/2

loop_
_atom_site_label
_atom_site_type_symbol
_atom_site_fract_x
_atom_site_fract_y
_atom_site_fract_z
_atom_site_occupancy
_atom_site_U_iso_or_equiv
O1 O-2 -0.182 0.36 0.042 1 0.0
O2 O-2 0.061 0.673 0.176 1 0.0
O4 O-2 0.7057 0.2943 0.25 1 0.0
O3 O-2 0.41 0.54 0.12 1 0.0
Lu1 Lu+3 0.1262 0.3547 0.1144 1 0.0
Ge1 Ge+4 0.6007 0.3495 0.1177 1 0.0
